data_2226742
loop_
_publ_author_name
'Xia, Liang-You'
'Wang, Wen-Long'
'Huang, Yan-Lan'
'Shan, Shang'

_publ_section_title
;
 (<i>E</i>)-3-(3-Chlorophenyl)-<i>N</i>-(4-hydroxy-3-methoxybenzyl)acrylamide
;
_journal_coeditor_code XU2783
_journal_issue 7
_journal_name_full 'Acta Crystallographica Section E'
_journal_page_first o1700
_journal_paper_doi 10.1107/S1600536810022713
_journal_volume 66
_journal_year 2010
_chemical_formula_iupac 'C17 H16 Cl N O3'
_chemical_formula_moiety 'C17 H16 Cl N O3'
_chemical_formula_sum 'C17 H16 Cl N O3'
_chemical_formula_weight 317.76
_chemical_name_systematic
;
(<i>E</i>)-3-(3-Chlorophenyl)-<i>N</i>-(4-hydroxy-3-methoxybenzyl)acrylamide
;
_space_group_IT_number 14
_symmetry_cell_setting monoclinic
_symmetry_space_group_name_Hall '-P 2ybc'
_symmetry_space_group_name_H-M 'P 1 21/c 1'
_atom_sites_solution_hydrogens geom
_atom_sites_solution_primary direct
_atom_sites_solution_secondary difmap
_audit_creation_method SHELXL-97
_cell_angle_alpha 90.00
_cell_angle_beta 95.047(5)
_cell_angle_gamma 90.00
_cell_formula_units_Z 4
_cell_length_a 9.036(3)
_cell_length_b 14.972(5)
_cell_length_c 11.768(4)
_cell_measurement_reflns_used 2246
_cell_measurement_temperature 294(2)
_cell_measurement_theta_max 24.8
_cell_measurement_theta_min 2.6
_cell_volume 1585.9(9)
_computing_cell_refinement 'PROCESS-AUTO (Rigaku, 1998)'
_computing_data_collection 'PROCESS-AUTO (Rigaku, 1998)'
_computing_data_reduction 'CrystalStructure (Rigaku/MSC, 2002)'
_computing_molecular_graphics 'ORTEP-3 for Windows (Farrugia, 1997)'
_computing_publication_material 'WinGX (Farrugia, 1999)'
_computing_structure_refinement 'SHELXL97 (Sheldrick, 2008)'
_computing_structure_solution 'SIR92 (Altomare <i>et al.</i>,  1993)'
_diffrn_ambient_temperature 294(2)
_diffrn_detector_area_resol_mean 10.0
_diffrn_measured_fraction_theta_full 0.998
_diffrn_measured_fraction_theta_max 0.998
_diffrn_measurement_device_type 'Rigaku R-AXIS RAPID IP'
_diffrn_measurement_method \w
_diffrn_radiation_monochromator graphite
_diffrn_radiation_source 'fine-focus sealed tube'
_diffrn_radiation_type MoK\a
_diffrn_radiation_wavelength 0.71073
_diffrn_reflns_av_R_equivalents 0.0344
_diffrn_reflns_av_sigmaI/netI 0.0498
_diffrn_reflns_limit_h_max 10
_diffrn_reflns_limit_h_min -10
_diffrn_reflns_limit_k_max 17
_diffrn_reflns_limit_k_min -14
_diffrn_reflns_limit_l_max 12
_diffrn_reflns_limit_l_min -14
_diffrn_reflns_number 7733
_diffrn_reflns_theta_full 25.20
_diffrn_reflns_theta_max 25.20
_diffrn_reflns_theta_min 3.23
_diffrn_standards_interval_count 0
_diffrn_standards_interval_time 0
_diffrn_standards_number 0
_exptl_absorpt_coefficient_mu 0.252
_exptl_absorpt_correction_type none
_exptl_crystal_colour colorless
_exptl_crystal_density_diffrn 1.331
_exptl_crystal_density_method 'not measured'
_exptl_crystal_description prism
_exptl_crystal_F_000 664
_exptl_crystal_size_max 0.40
_exptl_crystal_size_mid 0.38
_exptl_crystal_size_min 0.36
_refine_diff_density_max 0.179
_refine_diff_density_min -0.180
_refine_ls_extinction_method none
_refine_ls_goodness_of_fit_ref 0.874
_refine_ls_hydrogen_treatment constr
_refine_ls_matrix_type full
_refine_ls_number_parameters 201
_refine_ls_number_reflns 2848
_refine_ls_number_restraints 0
_refine_ls_restrained_S_all 0.874
_refine_ls_R_factor_all 0.0724
_refine_ls_R_factor_gt 0.0364
_refine_ls_shift/su_max 0.000
_refine_ls_shift/su_mean 0.000
_refine_ls_structure_factor_coef Fsqd
_refine_ls_weighting_details 'calc w=1/[\s^2^(Fo^2^)+(0.0403P)^2^] where P=(Fo^2^+2Fc^2^)/3'
_refine_ls_weighting_scheme calc
_refine_ls_wR_factor_gt 0.0771
_refine_ls_wR_factor_ref 0.0825
_reflns_number_gt 1680
_reflns_number_total 2848
_reflns_threshold_expression I>2sigma(I)
_cod_data_source_file xu2783.cif
_cod_data_source_block I
_cod_original_sg_symbol_H-M 'P 21/c'
_cod_database_code 2226742
_cod_database_fobs_code 2226742

loop_
_symmetry_equiv_pos_as_xyz
'x, y, z'
'-x, y+1/2, -z+1/2'
'-x, -y, -z'
'x, -y-1/2, z-1/2'

loop_
_atom_site_type_symbol
_atom_site_label
_atom_site_fract_x
_atom_site_fract_y
_atom_site_fract_z
_atom_site_U_iso_or_equiv
_atom_site_adp_type
_atom_site_calc_flag
_atom_site_refinement_flags
_atom_site_occupancy
_atom_site_disorder_assembly
_atom_site_disorder_group
Cl Cl1 1.00757(8) -0.14493(4) 0.27966(5) 0.0860(2) Uani d . 1 . .
N N1 0.40981(17) 0.25930(9) 0.46714(12) 0.0486(4) Uani d . 1 . .
H H1N 0.4401 0.2856 0.4085 0.058 Uiso calc R 1 . .
O O1 0.43789(14) 0.13850(8) 0.58155(9) 0.0512(3) Uani d . 1 . .
O O2 0.26985(16) 0.62811(8) 0.51708(10) 0.0635(4) Uani d . 1 . .
O O3 0.44518(16) 0.63463(8) 0.70403(9) 0.0565(4) Uani d . 1 . .
H H3A 0.4801 0.6304 0.7705 0.085 Uiso calc R 1 . .
C C1 0.9795(2) -0.03509(13) 0.32316(15) 0.0521(5) Uani d . 1 . .
C C2 0.8564(2) -0.01564(12) 0.37947(14) 0.0466(5) Uani d . 1 . .
H H2 0.7909 -0.0607 0.3961 0.056 Uiso calc R 1 . .
C C3 0.8309(2) 0.07197(12) 0.41124(14) 0.0419(4) Uani d . 1 . .
C C4 0.9333(2) 0.13733(13) 0.38823(14) 0.0514(5) Uani d . 1 . .
H H4 0.9179 0.1962 0.4097 0.062 Uiso calc R 1 . .
C C5 1.0569(2) 0.11562(14) 0.33406(16) 0.0600(5) Uani d . 1 . .
H H5 1.1254 0.1598 0.3201 0.072 Uiso calc R 1 . .
C C6 1.0807(2) 0.02909(15) 0.30013(16) 0.0605(6) Uani d . 1 . .
H H6 1.1637 0.0146 0.2624 0.073 Uiso calc R 1 . .
C C7 0.6954(2) 0.09312(12) 0.46534(13) 0.0434(5) Uani d . 1 . .
H H7 0.6586 0.0499 0.5121 0.052 Uiso calc R 1 . .
C C8 0.6219(2) 0.16872(12) 0.45275(13) 0.0431(5) Uani d . 1 . .
H H8 0.6588 0.2131 0.4077 0.052 Uiso calc R 1 . .
C C9 0.4838(2) 0.18648(12) 0.50668(13) 0.0391(4) Uani d . 1 . .
C C11 0.2816(2) 0.29694(12) 0.51673(16) 0.0534(5) Uani d . 1 . .
H H11A 0.2495 0.2566 0.5742 0.064 Uiso calc R 1 . .
H H11B 0.2003 0.3041 0.4579 0.064 Uiso calc R 1 . .
C C12 0.32141(19) 0.38656(11) 0.57021(14) 0.0424(4) Uani d . 1 . .
C C13 0.2720(2) 0.46507(12) 0.51713(14) 0.0451(5) Uani d . 1 . .
H H13 0.2101 0.4622 0.4498 0.054 Uiso calc R 1 . .
C C14 0.3129(2) 0.54727(11) 0.56242(14) 0.0427(5) Uani d . 1 . .
C C15 0.4062(2) 0.55182(11) 0.66299(13) 0.0414(4) Uani d . 1 . .
C C16 0.4549(2) 0.47407(13) 0.71542(14) 0.0498(5) Uani d . 1 . .
H H16 0.5172 0.4766 0.7826 0.060 Uiso calc R 1 . .
C C17 0.4126(2) 0.39228(12) 0.66993(15) 0.0522(5) Uani d . 1 . .
H H17 0.4462 0.3403 0.7070 0.063 Uiso calc R 1 . .
C C18 0.1775(3) 0.62875(14) 0.41375(17) 0.0868(8) Uani d . 1 . .
H H18A 0.2262 0.5978 0.3560 0.130 Uiso calc R 1 . .
H H18B 0.1584 0.6893 0.3901 0.130 Uiso calc R 1 . .
H H18C 0.0853 0.5996 0.4249 0.130 Uiso calc R 1 . .

loop_
_atom_site_aniso_label
_atom_site_aniso_U_11
_atom_site_aniso_U_22
_atom_site_aniso_U_33
_atom_site_aniso_U_12
_atom_site_aniso_U_13
_atom_site_aniso_U_23
Cl1 0.0954(5) 0.0612(4) 0.1017(5) 0.0236(3) 0.0111(4) -0.0185(3)
N1 0.0612(11) 0.0352(9) 0.0511(9) 0.0042(8) 0.0150(8) 0.0023(7)
O1 0.0566(9) 0.0501(8) 0.0473(7) -0.0021(7) 0.0067(6) 0.0142(6)
O2 0.0950(11) 0.0383(8) 0.0529(8) 0.0033(7) -0.0171(7) 0.0047(6)
O3 0.0828(10) 0.0437(8) 0.0415(7) -0.0120(7) -0.0033(7) -0.0015(6)
C1 0.0558(14) 0.0497(12) 0.0502(11) 0.0095(11) 0.0011(10) -0.0019(9)
C2 0.0452(12) 0.0418(11) 0.0520(11) -0.0003(9) -0.0005(9) 0.0042(9)
C3 0.0423(12) 0.0406(11) 0.0421(10) 0.0008(9) 0.0004(8) 0.0013(8)
C4 0.0567(13) 0.0445(11) 0.0535(11) -0.0041(11) 0.0076(10) -0.0025(9)
C5 0.0569(14) 0.0612(15) 0.0630(12) -0.0134(12) 0.0107(11) 0.0010(11)
C6 0.0534(14) 0.0742(16) 0.0553(12) 0.0056(13) 0.0118(10) 0.0004(11)
C7 0.0480(12) 0.0400(11) 0.0418(10) -0.0041(10) 0.0020(8) 0.0026(8)
C8 0.0542(13) 0.0345(11) 0.0412(9) -0.0027(9) 0.0072(9) -0.0011(8)
C9 0.0475(12) 0.0324(10) 0.0367(9) -0.0034(9) -0.0001(8) -0.0055(8)
C11 0.0503(13) 0.0409(11) 0.0695(12) 0.0010(10) 0.0076(10) -0.0041(10)
C12 0.0408(11) 0.0360(11) 0.0516(11) 0.0038(9) 0.0095(9) -0.0010(9)
C13 0.0469(12) 0.0439(11) 0.0440(10) 0.0016(10) 0.0008(8) -0.0040(9)
C14 0.0523(12) 0.0347(11) 0.0412(10) 0.0035(9) 0.0052(9) 0.0033(8)
C15 0.0488(12) 0.0387(11) 0.0373(9) -0.0045(9) 0.0079(8) -0.0020(8)
C16 0.0551(13) 0.0499(12) 0.0428(10) 0.0025(10) -0.0043(9) 0.0024(9)
C17 0.0586(14) 0.0424(12) 0.0550(11) 0.0130(10) 0.0025(10) 0.0075(9)
C18 0.124(2) 0.0588(14) 0.0691(14) 0.0223(15) -0.0405(14) 0.0010(11)

loop_
_atom_type_symbol
_atom_type_description
_atom_type_scat_dispersion_real
_atom_type_scat_dispersion_imag
_atom_type_scat_source
C C 0.0033 0.0016 'International Tables Vol C Tables 4.2.6.8 and 6.1.1.4'
H H 0.0000 0.0000 'International Tables Vol C Tables 4.2.6.8 and 6.1.1.4'
O O 0.0106 0.0060 'International Tables Vol C Tables 4.2.6.8 and 6.1.1.4'
Cl Cl 0.1484 0.1585 'International Tables Vol C Tables 4.2.6.8 and 6.1.1.4'

loop_
_geom_angle_atom_site_label_1
_geom_angle_atom_site_label_2
_geom_angle_atom_site_label_3
_geom_angle_site_symmetry_1
_geom_angle_site_symmetry_3
_geom_angle
_geom_angle_publ_flag
C9 N1 C11 . . 124.46(15) ?
C9 N1 H1N . . 117.8 ?
C11 N1 H1N . . 117.8 ?
C14 O2 C18 . . 117.95(14) ?
C15 O3 H3A . . 109.5 ?
C6 C1 C2 . . 121.96(18) ?
C6 C1 Cl1 . . 119.05(17) ?
C2 C1 Cl1 . . 118.99(16) ?
C1 C2 C3 . . 119.33(18) ?
C1 C2 H2 . . 120.3 ?
C3 C2 H2 . . 120.3 ?
C2 C3 C4 . . 118.94(17) ?
C2 C3 C7 . . 119.09(17) ?
C4 C3 C7 . . 121.95(17) ?
C5 C4 C3 . . 120.44(18) ?
C5 C4 H4 . . 119.8 ?
C3 C4 H4 . . 119.8 ?
C4 C5 C6 . . 120.7(2) ?
C4 C5 H5 . . 119.6 ?
C6 C5 H5 . . 119.6 ?
C1 C6 C5 . . 118.6(2) ?
C1 C6 H6 . . 120.7 ?
C5 C6 H6 . . 120.7 ?
C8 C7 C3 . . 124.84(17) ?
C8 C7 H7 . . 117.6 ?
C3 C7 H7 . . 117.6 ?
C7 C8 C9 . . 123.09(17) ?
C7 C8 H8 . . 118.5 ?
C9 C8 H8 . . 118.5 ?
O1 C9 N1 . . 122.10(17) ?
O1 C9 C8 . . 123.52(16) ?
N1 C9 C8 . . 114.38(16) ?
N1 C11 C12 . . 110.01(15) ?
N1 C11 H11A . . 109.7 ?
C12 C11 H11A . . 109.7 ?
N1 C11 H11B . . 109.7 ?
C12 C11 H11B . . 109.7 ?
H11A C11 H11B . . 108.2 ?
C17 C12 C13 . . 118.45(16) ?
C17 C12 C11 . . 120.86(16) ?
C13 C12 C11 . . 120.64(16) ?
C14 C13 C12 . . 121.19(16) ?
C14 C13 H13 . . 119.4 ?
C12 C13 H13 . . 119.4 ?
O2 C14 C13 . . 125.63(15) ?
O2 C14 C15 . . 114.78(15) ?
C13 C14 C15 . . 119.59(15) ?
O3 C15 C16 . . 123.29(15) ?
O3 C15 C14 . . 117.58(15) ?
C16 C15 C14 . . 119.13(16) ?
C15 C16 C17 . . 120.86(16) ?
C15 C16 H16 . . 119.6 ?
C17 C16 H16 . . 119.6 ?
C12 C17 C16 . . 120.77(16) ?
C12 C17 H17 . . 119.6 ?
C16 C17 H17 . . 119.6 ?
O2 C18 H18A . . 109.5 ?
O2 C18 H18B . . 109.5 ?
H18A C18 H18B . . 109.5 ?
O2 C18 H18C . . 109.5 ?
H18A C18 H18C . . 109.5 ?
H18B C18 H18C . . 109.5 ?

loop_
_geom_bond_atom_site_label_1
_geom_bond_atom_site_label_2
_geom_bond_site_symmetry_2
_geom_bond_distance
_geom_bond_publ_flag
Cl1 C1 . 1.747(2) ?
N1 C9 . 1.341(2) ?
N1 C11 . 1.456(2) ?
N1 H1N . 0.8600 ?
O1 C9 . 1.2364(19) ?
O2 C14 . 1.366(2) ?
O2 C18 . 1.413(2) ?
O3 C15 . 1.366(2) ?
O3 H3A . 0.8200 ?
C1 C6 . 1.370(3) ?
C1 C2 . 1.375(3) ?
C2 C3 . 1.389(2) ?
C2 H2 . 0.9300 ?
C3 C4 . 1.389(2) ?
C3 C7 . 1.464(3) ?
C4 C5 . 1.373(3) ?
C4 H4 . 0.9300 ?
C5 C6 . 1.378(3) ?
C5 H5 . 0.9300 ?
C6 H6 . 0.9300 ?
C7 C8 . 1.314(2) ?
C7 H7 . 0.9300 ?
C8 C9 . 1.473(3) ?
C8 H8 . 0.9300 ?
C11 C12 . 1.512(2) ?
C11 H11A . 0.9700 ?
C11 H11B . 0.9700 ?
C12 C17 . 1.376(2) ?
C12 C13 . 1.386(2) ?
C13 C14 . 1.379(2) ?
C13 H13 . 0.9300 ?
C14 C15 . 1.393(2) ?
C15 C16 . 1.372(2) ?
C16 C17 . 1.377(2) ?
C16 H16 . 0.9300 ?
C17 H17 . 0.9300 ?
C18 H18A . 0.9600 ?
C18 H18B . 0.9600 ?
C18 H18C . 0.9600 ?

loop_
_geom_hbond_atom_site_label_D
_geom_hbond_atom_site_label_H
_geom_hbond_atom_site_label_A
_geom_hbond_site_symmetry_A
_geom_hbond_distance_DH
_geom_hbond_distance_HA
_geom_hbond_distance_DA
_geom_hbond_angle_DHA
_geom_hbond_publ_flag
N1 H1N O3 3_666 0.86 2.12 2.960(2) 165 y
O3 H3A O1 2_656 0.82 1.84 2.6491(18) 172 y
C2 H2 O1 3_656 0.93 2.41 3.298(2) 161 y

loop_
_cod_related_entry_id
_cod_related_entry_database
_cod_related_entry_code
1 ChemSpider 23168734
